data_2205810
loop_
_publ_author_name
'Mao-Lin Hu'
'Nan-Wen Zhu'
'Hong-Ping Xiao'

_publ_section_title Bis(aqua)bis(benzimidazole-\k<i>N</i>)bis(5-fluorouracil-1-acetate-\k<i>O</i>)cobalt(II)
_journal_issue 5
_journal_name_full 'Acta Crystallographica Section E'
_journal_page_first m898
_journal_page_last m900
_journal_paper_doi 10.1107/S1600536805011323
_journal_volume 61
_journal_year 2005
_chemical_formula_iupac '[Co (C6 H4 N2 O4 F)2 (C7 H6 N2)2 (H2 O)2]'
_chemical_formula_moiety 'C26 H24 Co F2 N8 O10'
_chemical_formula_sum 'C26 H24 Co F2 N8 O10'
_chemical_formula_weight 705.46
_chemical_name_systematic
;
Bis(aqua)bis(benzimidazole-\kN)bis(5-fluorouracil-1-acetate-\kO)cobalt(II)
;
_space_group_IT_number 2
_symmetry_cell_setting triclinic
_symmetry_space_group_name_Hall '-P 1'
_symmetry_space_group_name_H-M 'P -1'
_atom_sites_solution_hydrogens geom
_atom_sites_solution_primary direct
_atom_sites_solution_secondary difmap
_audit_creation_method SHELXL97
_cell_angle_alpha 88.59(3)
_cell_angle_beta 88.38(3)
_cell_angle_gamma 69.92(3)
_cell_formula_units_Z 1
_cell_length_a 7.368(13)
_cell_length_b 8.368(14)
_cell_length_c 12.07(2)
_cell_measurement_reflns_used 2778
_cell_measurement_temperature 298(2)
_cell_measurement_theta_max 24.86
_cell_measurement_theta_min 2.61
_cell_volume 699(2)
_computing_cell_refinement 'SAINT (Bruker, 2002)'
_computing_data_collection 'SMART (Bruker, 2002)'
_computing_data_reduction SAINT
_computing_molecular_graphics 'SHELXTL (Bruker, 2002)'
_computing_publication_material SHELXL97
_computing_structure_refinement 'SHELXL97 (Sheldrick, 1997)'
_computing_structure_solution 'SHELXS97 (Sheldrick, 1997)'
_diffrn_ambient_temperature 298(2)
_diffrn_measured_fraction_theta_full 0.942
_diffrn_measured_fraction_theta_max 0.982
_diffrn_measurement_device_type 'Bruker APEX area-detector'
_diffrn_measurement_method '\f and \w'
_diffrn_radiation_monochromator graphite
_diffrn_radiation_source 'fine-focus sealed tube'
_diffrn_radiation_type MoK\a
_diffrn_radiation_wavelength 0.71073
_diffrn_reflns_av_R_equivalents 0.0354
_diffrn_reflns_av_sigmaI/netI 0.0517
_diffrn_reflns_limit_h_max 8
_diffrn_reflns_limit_h_min -8
_diffrn_reflns_limit_k_max 9
_diffrn_reflns_limit_k_min -9
_diffrn_reflns_limit_l_max 14
_diffrn_reflns_limit_l_min -14
_diffrn_reflns_number 4448
_diffrn_reflns_theta_full 25.00
_diffrn_reflns_theta_max 25.00
_diffrn_reflns_theta_min 1.69
_diffrn_standards_number 0
_exptl_absorpt_coefficient_mu 0.703
_exptl_absorpt_correction_T_max 0.8551
_exptl_absorpt_correction_T_min 0.7521
_exptl_absorpt_correction_type multi-scan
_exptl_absorpt_process_details '(SADABS; Bruker, 2002)'
_exptl_crystal_colour red
_exptl_crystal_density_diffrn 1.677
_exptl_crystal_density_method 'not measured'
_exptl_crystal_description block
_exptl_crystal_F_000 361
_exptl_crystal_size_max 0.43
_exptl_crystal_size_mid 0.33
_exptl_crystal_size_min 0.23
_refine_diff_density_max 1.263
_refine_diff_density_min -0.866
_refine_ls_extinction_method none
_refine_ls_goodness_of_fit_ref 1.062
_refine_ls_hydrogen_treatment constr
_refine_ls_matrix_type full
_refine_ls_number_parameters 214
_refine_ls_number_reflns 2410
_refine_ls_number_restraints 0
_refine_ls_restrained_S_all 1.062
_refine_ls_R_factor_all 0.0585
_refine_ls_R_factor_gt 0.0538
_refine_ls_shift/su_max 0.000
_refine_ls_shift/su_mean 0.000
_refine_ls_structure_factor_coef Fsqd
_refine_ls_weighting_details 'calc w = 1/[\s^2^(Fo^2^)+(0.0997P)^2^] where P=(Fo^2^+2Fc^2^)/3'
_refine_ls_weighting_scheme calc
_refine_ls_wR_factor_gt 0.1378
_refine_ls_wR_factor_ref 0.1423
_reflns_number_gt 2064
_reflns_number_total 2410
_reflns_threshold_expression I>2\s(I)
_cod_data_source_file sj6071.cif
_cod_data_source_block I
_cod_depositor_comments
;
The following automatic conversions were performed:
'_symmetry_cell_setting' value 'Triclinic' changed to 'triclinic'
according to '/home/saulius/struct/CIF-dictionaries/cif_core.dic'
dictionary named 'cif_core.dic' version 2.4.1 from 2010-06-29.

Automatic conversion script
Id: cif_fix_enum 1527 2010-12-29 10:47:43Z saulius 

The following automatic conversions were performed:

'_symmetry_cell_setting' value 'Triclinic' changed to 'triclinic'
according to /home/saulius/struct/CIF-dictionaries/cif_core.dic
dictionary named 'cif_core.dic' version 2.4.1 from 2010-06-29.

Automatic conversion script
Id: cif_fix_values 1715 2011-07-08 13:25:40Z adriana 
;
_cod_database_code 2205810

loop_
_symmetry_equiv_pos_as_xyz
'x, y, z'
'-x, -y, -z'

loop_
_atom_site_label
_atom_site_fract_x
_atom_site_fract_y
_atom_site_fract_z
_atom_site_U_iso_or_equiv
_atom_site_adp_type
_atom_site_calc_flag
_atom_site_refinement_flags
_atom_site_occupancy
_atom_site_type_symbol
Co1 0.0000 0.0000 0.5000 0.0223(2) Uani d S 1 Co
F1 0.3262(4) -0.0338(3) 0.08603(18) 0.0573(7) Uani d . 1 F
O1 0.1480(3) 0.1701(3) 0.47564(18) 0.0337(5) Uani d . 1 O
O2 0.3970(3) 0.1617(3) 0.58290(17) 0.0318(5) Uani d . 1 O
O3 0.1720(4) 0.5663(3) 0.2828(2) 0.0432(6) Uani d . 1 O
O4 0.1154(3) 0.2690(3) -0.01852(17) 0.0362(6) Uani d . 1 O
O5 0.2470(3) -0.2049(3) 0.43443(18) 0.0331(5) Uani d . 1 O
H5B 0.2396 -0.2804 0.3948 0.040 Uiso d R 1 H
H5A 0.3458 -0.1813 0.4263 0.040 Uiso d R 1 H
N1 0.3113(4) 0.2765(3) 0.2917(2) 0.0268(6) Uani d . 1 N
N2 0.1481(4) 0.4130(3) 0.1346(2) 0.0277(6) Uani d . 1 N
H2 0.0848 0.5068 0.1012 0.033 Uiso calc R 1 H
N3 0.1012(4) -0.0641(3) 0.66397(19) 0.0256(6) Uani d . 1 N
N4 0.1665(4) -0.0163(4) 0.8369(2) 0.0341(6) Uani d . 1 N
H4 0.1741 0.0391 0.8946 0.041 Uiso calc R 1 H
C1 0.3020(4) 0.1951(3) 0.4956(2) 0.0234(6) Uani d . 1 C
C2 0.3892(5) 0.2768(4) 0.4031(2) 0.0332(8) Uani d . 1 C
H2A 0.3681 0.3936 0.4227 0.040 Uiso calc R 1 H
H2B 0.5277 0.2173 0.3997 0.040 Uiso calc R 1 H
C3 0.2083(4) 0.4274(4) 0.2405(3) 0.0277(7) Uani d . 1 C
C4 0.1777(5) 0.2664(4) 0.0764(2) 0.0277(7) Uani d . 1 C
C5 0.2876(5) 0.1171(4) 0.1379(3) 0.0322(7) Uani d . 1 C
C6 0.3496(5) 0.1241(4) 0.2401(3) 0.0320(7) Uani d . 1 C
H6 0.4199 0.0238 0.2767 0.038 Uiso calc R 1 H
C7 0.1001(5) 0.0514(4) 0.7370(3) 0.0306(7) Uani d . 1 C
H7 0.0579 0.1676 0.7211 0.037 Uiso calc R 1 H
C8 0.1755(4) -0.2197(4) 0.7197(2) 0.0247(6) Uani d . 1 C
C9 0.2142(4) -0.3862(4) 0.6839(3) 0.0302(7) Uani d . 1 C
H9 0.1833 -0.4073 0.6128 0.036 Uiso calc R 1 H
C10 0.2999(5) -0.5184(4) 0.7573(3) 0.0383(8) Uani d . 1 C
H10 0.3297 -0.6301 0.7347 0.046 Uiso calc R 1 H
C11 0.3427(5) -0.4864(5) 0.8657(3) 0.0419(9) Uani d . 1 C
H11 0.3999 -0.5782 0.9131 0.050 Uiso calc R 1 H
C12 0.3028(5) -0.3244(5) 0.9039(3) 0.0386(8) Uani d . 1 C
H12 0.3299 -0.3047 0.9761 0.046 Uiso calc R 1 H
C13 0.2199(4) -0.1912(4) 0.8294(3) 0.0286(7) Uani d . 1 C

loop_
_atom_site_aniso_label
_atom_site_aniso_U_11
_atom_site_aniso_U_22
_atom_site_aniso_U_33
_atom_site_aniso_U_12
_atom_site_aniso_U_13
_atom_site_aniso_U_23
Co1 0.0224(3) 0.0304(4) 0.0134(3) -0.0076(2) -0.0073(2) -0.0011(2)
F1 0.0860(18) 0.0301(11) 0.0431(13) -0.0018(11) -0.0152(12) -0.0103(9)
O1 0.0347(12) 0.0431(13) 0.0283(12) -0.0197(11) -0.0105(9) 0.0048(10)
O2 0.0312(12) 0.0424(13) 0.0204(12) -0.0101(10) -0.0107(9) 0.0004(10)
O3 0.0502(15) 0.0358(14) 0.0372(14) -0.0046(11) -0.0169(11) -0.0121(11)
O4 0.0495(14) 0.0378(13) 0.0173(12) -0.0088(11) -0.0109(10) -0.0031(9)
O5 0.0275(11) 0.0403(13) 0.0301(13) -0.0086(10) -0.0068(9) -0.0130(10)
N1 0.0280(14) 0.0347(15) 0.0163(13) -0.0084(11) -0.0096(10) 0.0024(11)
N2 0.0329(14) 0.0272(14) 0.0169(13) -0.0016(11) -0.0115(11) 0.0007(10)
N3 0.0294(14) 0.0296(13) 0.0156(13) -0.0067(11) -0.0079(11) -0.0014(10)
N4 0.0400(16) 0.0390(16) 0.0190(14) -0.0067(13) -0.0111(11) -0.0097(12)
C1 0.0249(15) 0.0217(14) 0.0193(15) -0.0017(12) -0.0049(12) -0.0057(11)
C2 0.0340(17) 0.051(2) 0.0180(16) -0.0190(16) -0.0129(13) 0.0049(14)
C3 0.0247(15) 0.0306(17) 0.0254(16) -0.0058(13) -0.0055(12) -0.0062(13)
C4 0.0305(16) 0.0321(17) 0.0183(16) -0.0074(13) -0.0047(12) -0.0026(13)
C5 0.0391(18) 0.0269(16) 0.0255(17) -0.0038(14) -0.0058(14) -0.0062(13)
C6 0.0316(17) 0.0311(17) 0.0274(18) -0.0029(14) -0.0065(14) 0.0044(14)
C7 0.0302(16) 0.0320(17) 0.0246(17) -0.0036(13) -0.0102(13) -0.0004(13)
C8 0.0215(15) 0.0312(16) 0.0183(15) -0.0047(12) -0.0034(12) -0.0017(12)
C9 0.0298(16) 0.0352(18) 0.0239(16) -0.0084(14) -0.0022(13) -0.0056(13)
C10 0.0361(19) 0.0308(18) 0.043(2) -0.0054(14) -0.0028(15) 0.0018(15)
C11 0.0360(19) 0.041(2) 0.043(2) -0.0053(15) -0.0153(16) 0.0163(16)
C12 0.0373(19) 0.052(2) 0.0239(18) -0.0112(16) -0.0158(14) 0.0069(15)
C13 0.0257(15) 0.0360(17) 0.0201(16) -0.0050(13) -0.0057(12) -0.0036(13)

loop_
_atom_type_symbol
_atom_type_description
_atom_type_scat_dispersion_real
_atom_type_scat_dispersion_imag
_atom_type_scat_source
C C 0.0033 0.0016 'International Tables Vol C Tables 4.2.6.8 and 6.1.1.4'
H H 0.0000 0.0000 'International Tables Vol C Tables 4.2.6.8 and 6.1.1.4'
N N 0.0061 0.0033 'International Tables Vol C Tables 4.2.6.8 and 6.1.1.4'
O O 0.0106 0.0060 'International Tables Vol C Tables 4.2.6.8 and 6.1.1.4'
F F 0.0171 0.0103 'International Tables Vol C Tables 4.2.6.8 and 6.1.1.4'
Co Co 0.3494 0.9721 'International Tables Vol C Tables 4.2.6.8 and 6.1.1.4'

loop_
_geom_angle_atom_site_label_1
_geom_angle_atom_site_label_2
_geom_angle_atom_site_label_3
_geom_angle_site_symmetry_1
_geom_angle_site_symmetry_3
_geom_angle
_geom_angle_publ_flag
O1 Co1 O1 . 2_556 180.00(7) yes
O1 Co1 N3 . 2_556 86.88(11) yes
O1 Co1 N3 2_556 2_556 93.12(11) yes
O1 Co1 N3 . . 93.12(11) yes
O1 Co1 N3 2_556 . 86.88(11) yes
N3 Co1 N3 2_556 . 180.00(4) yes
O1 Co1 O5 . 2_556 89.62(16) yes
O1 Co1 O5 2_556 2_556 90.38(16) yes
N3 Co1 O5 2_556 2_556 90.65(12) yes
N3 Co1 O5 . 2_556 89.35(12) yes
O1 Co1 O5 . . 90.38(16) yes
O1 Co1 O5 2_556 . 89.62(16) yes
N3 Co1 O5 2_556 . 89.35(12) yes
N3 Co1 O5 . . 90.65(12) yes
O5 Co1 O5 2_556 . 180.0000(10) yes
C1 O1 Co1 . . 143.7(2) ?
Co1 O5 H5B . . 124.5 ?
Co1 O5 H5A . . 114.4 ?
H5B O5 H5A . . 115.6 ?
C6 N1 C3 . . 121.3(3) ?
C6 N1 C2 . . 118.7(3) ?
C3 N1 C2 . . 119.9(3) ?
C4 N2 C3 . . 127.7(3) ?
C4 N2 H2 . . 116.1 ?
C3 N2 H2 . . 116.1 ?
C7 N3 C8 . . 105.3(3) ?
C7 N3 Co1 . . 122.8(2) ?
C8 N3 Co1 . . 131.9(2) ?
C7 N4 C13 . . 107.5(3) ?
C7 N4 H4 . . 126.3 ?
C13 N4 H4 . . 126.3 ?
O1 C1 O2 . . 128.3(3) ?
O1 C1 C2 . . 117.3(3) ?
O2 C1 C2 . . 114.3(3) ?
N1 C2 C1 . . 115.2(3) ?
N1 C2 H2A . . 108.5 ?
C1 C2 H2A . . 108.5 ?
N1 C2 H2B . . 108.5 ?
C1 C2 H2B . . 108.5 ?
H2A C2 H2B . . 107.5 ?
O3 C3 N1 . . 123.7(3) ?
O3 C3 N2 . . 121.1(3) ?
N1 C3 N2 . . 115.2(3) ?
O4 C4 N2 . . 122.1(3) ?
O4 C4 C5 . . 125.9(3) ?
N2 C4 C5 . . 112.0(3) ?
C6 C5 F1 . . 121.4(3) ?
C6 C5 C4 . . 122.6(3) ?
F1 C5 C4 . . 116.1(3) ?
C5 C6 N1 . . 121.2(3) ?
C5 C6 H6 . . 119.4 ?
N1 C6 H6 . . 119.4 ?
N3 C7 N4 . . 113.2(3) ?
N3 C7 H7 . . 123.4 ?
N4 C7 H7 . . 123.4 ?
N3 C8 C9 . . 131.1(3) ?
N3 C8 C13 . . 109.1(3) ?
C9 C8 C13 . . 119.8(3) ?
C10 C9 C8 . . 118.0(3) ?
C10 C9 H9 . . 121.0 ?
C8 C9 H9 . . 121.0 ?
C9 C10 C11 . . 121.0(3) ?
C9 C10 H10 . . 119.5 ?
C11 C10 H10 . . 119.5 ?
C12 C11 C10 . . 122.3(3) ?
C12 C11 H11 . . 118.8 ?
C10 C11 H11 . . 118.8 ?
C11 C12 C13 . . 116.7(3) ?
C11 C12 H12 . . 121.6 ?
C13 C12 H12 . . 121.6 ?
N4 C13 C12 . . 132.9(3) ?
N4 C13 C8 . . 105.0(3) ?
C12 C13 C8 . . 122.1(3) ?

loop_
_geom_bond_atom_site_label_1
_geom_bond_atom_site_label_2
_geom_bond_site_symmetry_2
_geom_bond_distance
_geom_bond_publ_flag
Co1 O1 . 2.081(3) yes
Co1 O1 2_556 2.081(3) yes
Co1 N3 2_556 2.125(4) yes
Co1 N3 . 2.125(4) yes
Co1 O5 2_556 2.173(3) yes
Co1 O5 . 2.173(3) yes
F1 C5 . 1.360(4) ?
O1 C1 . 1.253(4) ?
O2 C1 . 1.253(4) ?
O3 C3 . 1.221(4) ?
O4 C4 . 1.243(4) ?
O5 H5B . 0.8200 ?
O5 H5A . 0.8200 ?
N1 C6 . 1.370(4) ?
N1 C3 . 1.372(4) ?
N1 C2 . 1.477(4) ?
N2 C4 . 1.377(4) ?
N2 C3 . 1.387(4) ?
N2 H2 . 0.8600 ?
N3 C7 . 1.322(4) ?
N3 C8 . 1.391(4) ?
N4 C7 . 1.351(5) ?
N4 C13 . 1.383(5) ?
N4 H4 . 0.8600 ?
C1 C2 . 1.533(4) ?
C2 H2A . 0.9700 ?
C2 H2B . 0.9700 ?
C4 C5 . 1.435(5) ?
C5 C6 . 1.337(5) ?
C6 H6 . 0.9300 ?
C7 H7 . 0.9300 ?
C8 C9 . 1.400(5) ?
C8 C13 . 1.419(5) ?
C9 C10 . 1.382(5) ?
C9 H9 . 0.9300 ?
C10 C11 . 1.408(6) ?
C10 H10 . 0.9300 ?
C11 C12 . 1.373(6) ?
C11 H11 . 0.9300 ?
C12 C13 . 1.393(5) ?
C12 H12 . 0.9300 ?

loop_
_geom_hbond_atom_site_label_D
_geom_hbond_atom_site_label_H
_geom_hbond_atom_site_label_A
_geom_hbond_site_symmetry_A
_geom_hbond_distance_DH
_geom_hbond_distance_HA
_geom_hbond_distance_DA
_geom_hbond_angle_DHA
_geom_hbond_publ_flag
N4 H4 O4 1_556 0.86 2.12 2.905(5) 151.7 yes
O5 H5B O3 1_545 0.82 2.07 2.877(4) 168.5 yes
